data_7157330
loop_
_publ_author_name
'Balam-Villarreal, J A'
'L\'opez-Mayorga, B J'
'Gallardo-Rosas, D'
'Toscano, R. A.'
'Carre\'on-Castro, M P'
'Basiuk, V. A.'
'Cort\'es-Guzm\'an, F'
'L\'opez-Cort\'es, J G'
'Ortega-Alfaro, M C'

_publ_section_title
;
 \p-Extended push-pull azo-pyrrole photoswitches: synthesis,
 solvatochromism and optical band gaps.
;
_journal_issue 8
_journal_name_full 'Organic &amp; biomolecular chemistry'
_journal_page_first 1657
_journal_page_last 1670
_journal_paper_doi 10.1039/c9ob02410g
_journal_volume 18
_journal_year 2020
_chemical_formula_moiety 'C11 H10 N4 O2'
_chemical_formula_sum 'C11 H10 N4 O2'
_chemical_formula_weight 230.23
_space_group_crystal_system triclinic
_space_group_IT_number 2
_space_group_name_Hall '-P 1'
_space_group_name_H-M_alt 'P -1'
_atom_sites_solution_hydrogens geom
_atom_sites_solution_primary direct
_atom_sites_solution_secondary difmap
_audit_creation_method SHELXL-2018/3
_audit_update_record
;
2019-09-02 deposited with the CCDC.	2020-02-03 downloaded from the CCDC.
;
_cell_angle_alpha 74.87(3)
_cell_angle_beta 89.96(3)
_cell_angle_gamma 65.91(3)
_cell_formula_units_Z 2
_cell_length_a 7.345(5)
_cell_length_b 7.435(6)
_cell_length_c 11.625(9)
_cell_measurement_reflns_used 3422
_cell_measurement_temperature 298(2)
_cell_measurement_theta_max 27.41
_cell_measurement_theta_min 3.06
_cell_volume 555.4(7)
_computing_cell_refinement 'APEX3 v2018.1-0(Bruker, 2018)'
_computing_data_collection 'APEX3 v2018.1-0(Bruker, 2018)'
_computing_data_reduction 'SAINT V8.38A (Bruker, 2014)'
_computing_molecular_graphics 'SHELXLe (H\"ubschle et al, 2011)'
_computing_publication_material 'CIFTAB V 2013/2 (Sheldrick, 2013)'
_computing_structure_refinement 'SHELXL-2018/3 (Sheldrick, 2015)'
_computing_structure_solution 'SHELXS-2012 (Bruker, 2013)'
_diffrn_ambient_temperature 298(2)
_diffrn_detector_area_resol_mean 8.333
_diffrn_measured_fraction_theta_full 0.999
_diffrn_measured_fraction_theta_max 0.994
_diffrn_measurement_device_type 'Bruker Smart Apex CCD diffractometer 01-670-01'
_diffrn_measurement_method \w-scans
_diffrn_radiation_monochromator graphite
_diffrn_radiation_type MoK\a
_diffrn_radiation_wavelength 0.71073
_diffrn_reflns_av_R_equivalents 0.0812
_diffrn_reflns_av_unetI/netI 0.0607
_diffrn_reflns_Laue_measured_fraction_full 0.999
_diffrn_reflns_Laue_measured_fraction_max 0.994
_diffrn_reflns_limit_h_max 9
_diffrn_reflns_limit_h_min -9
_diffrn_reflns_limit_k_max 9
_diffrn_reflns_limit_k_min -9
_diffrn_reflns_limit_l_max 14
_diffrn_reflns_limit_l_min -14
_diffrn_reflns_number 11609
_diffrn_reflns_point_group_measured_fraction_full 0.999
_diffrn_reflns_point_group_measured_fraction_max 0.994
_diffrn_reflns_theta_full 25.242
_diffrn_reflns_theta_max 27.103
_diffrn_reflns_theta_min 3.060
_diffrn_source 'fine-focus sealed tube'
_exptl_absorpt_coefficient_mu 0.099
_exptl_absorpt_correction_T_max 0.9973
_exptl_absorpt_correction_T_min 0.9834
_exptl_absorpt_correction_type multi-scan
_exptl_absorpt_process_details '(Sheldrick, 2012)'
_exptl_crystal_colour red
_exptl_crystal_density_diffrn 1.377
_exptl_crystal_description platy-prism
_exptl_crystal_F_000 240
_exptl_crystal_size_max 0.346
_exptl_crystal_size_mid 0.209
_exptl_crystal_size_min 0.056
_refine_diff_density_max 0.229
_refine_diff_density_min -0.324
_refine_diff_density_rms 0.070
_refine_ls_extinction_method none
_refine_ls_goodness_of_fit_ref 1.126
_refine_ls_hydrogen_treatment constr
_refine_ls_matrix_type full
_refine_ls_number_parameters 229
_refine_ls_number_reflns 2441
_refine_ls_number_restraints 301
_refine_ls_restrained_S_all 1.083
_refine_ls_R_factor_all 0.1495
_refine_ls_R_factor_gt 0.0930
_refine_ls_shift/su_max 0.000
_refine_ls_shift/su_mean 0.000
_refine_ls_structure_factor_coef Fsqd
_refine_ls_weighting_details 'w=1/[\s^2^(Fo^2^)+(0.1099P)^2^+0.1079P] where P=(Fo^2^+2Fc^2^)/3'
_refine_ls_weighting_scheme calc
_refine_ls_wR_factor_gt 0.2128
_refine_ls_wR_factor_ref 0.2433
_reflns_Friedel_coverage 0.000
_reflns_number_gt 1415
_reflns_number_total 2441
_reflns_threshold_expression 'I > 2\s(I)'
_cod_data_source_file c9ob02410g2.cif
_cod_data_source_block Compound_1c
_cod_depositor_comments 'Adding full bibliography for 7157330--7157333.cif.'
_cod_database_code 7157330
_shelx_shelxl_version_number 2018/3
_shelx_space_group_comment
;
The symmetry employed for this shelxl refinement is uniquely defined
by the following loop, which should always be used as a source of
symmetry information in preference to the above space-group names.
They are only intended as comments.
;
_shelx_estimated_absorpt_t_min 0.966
_shelx_estimated_absorpt_t_max 0.994

loop_
_space_group_symop_operation_xyz
'x, y, z'
'-x, -y, -z'

loop_
_atom_site_label
_atom_site_type_symbol
_atom_site_fract_x
_atom_site_fract_y
_atom_site_fract_z
_atom_site_U_iso_or_equiv
_atom_site_adp_type
_atom_site_occupancy
_atom_site_site_symmetry_order
_atom_site_calc_flag
_atom_site_refinement_flags_posn
_atom_site_refinement_flags_adp
_atom_site_refinement_flags_occupancy
_atom_site_disorder_assembly
_atom_site_disorder_group
C1 C 0.3166(7) 0.7134(8) 0.0950(4) 0.0734(14) Uani 0.936(4) 1 d D U P A 1
H1A H 0.332456 0.685115 0.018741 0.110 Uiso 0.936(4) 1 calc R U P A 1
H1B H 0.196337 0.836086 0.087814 0.110 Uiso 0.936(4) 1 calc R U P A 1
H1C H 0.307290 0.600113 0.153251 0.110 Uiso 0.936(4) 1 calc R U P A 1
N1 N 0.4903(4) 0.7423(4) 0.1337(3) 0.0511(8) Uani 0.936(4) 1 d D U P A 1
C2 C 0.5267(5) 0.7640(5) 0.2443(3) 0.0459(8) Uani 0.936(4) 1 d D U P A 1
C3 C 0.7061(6) 0.7881(7) 0.2426(4) 0.0552(10) Uani 0.936(4) 1 d D U P A 1
H3 H 0.768621 0.808222 0.304613 0.066 Uiso 0.936(4) 1 calc R U P A 1
C4 C 0.7727(6) 0.7771(6) 0.1349(4) 0.0629(11) Uani 0.936(4) 1 d D U P A 1
H4 H 0.890297 0.785764 0.110759 0.075 Uiso 0.936(4) 1 calc R U P A 1
C5 C 0.6364(6) 0.7508(9) 0.0670(4) 0.0580(11) Uani 0.936(4) 1 d D U P A 1
H5 H 0.644766 0.740793 -0.011049 0.070 Uiso 0.936(4) 1 calc R U P A 1
N2 N 0.3961(4) 0.7570(4) 0.3264(2) 0.0454(7) Uani 0.936(4) 1 d D U P A 1
N3 N 0.4452(4) 0.7724(5) 0.4267(3) 0.0489(8) Uani 0.936(4) 1 d D U P A 1
C1B C 0.710(7) 0.773(13) 0.289(4) 0.051(5) Uani 0.064(4) 1 d D U P A 2
H1D H 0.847631 0.725780 0.273552 0.077 Uiso 0.064(4) 1 calc R U P A 2
H1E H 0.701778 0.689773 0.366038 0.077 Uiso 0.064(4) 1 calc R U P A 2
H1F H 0.659414 0.913531 0.289828 0.077 Uiso 0.064(4) 1 calc R U P A 2
N1B N 0.590(5) 0.755(7) 0.196(2) 0.055(2) Uani 0.064(4) 1 d D U P A 2
C2B C 0.407(4) 0.747(6) 0.2064(18) 0.050(3) Uani 0.064(4) 1 d D U P A 2
C3B C 0.339(5) 0.760(9) 0.089(2) 0.054(3) Uani 0.064(4) 1 d D U P A 2
H3B H 0.207174 0.798532 0.058350 0.065 Uiso 0.064(4) 1 calc R U P A 2
C4B C 0.504(6) 0.703(8) 0.031(2) 0.059(3) Uani 0.064(4) 1 d D U P A 2
H4B H 0.515609 0.658373 -0.037899 0.070 Uiso 0.064(4) 1 calc R U P A 2
C5B C 0.653(7) 0.724(14) 0.091(4) 0.059(3) Uani 0.064(4) 1 d D U P A 2
H5B H 0.774370 0.717651 0.064578 0.070 Uiso 0.064(4) 1 calc R U P A 2
N2B N 0.350(5) 0.689(6) 0.315(2) 0.048(3) Uani 0.064(4) 1 d D U P A 2
N3B N 0.367(7) 0.772(7) 0.3933(19) 0.049(4) Uani 0.064(4) 1 d D U P A 2
C6 C 0.3091(4) 0.7611(5) 0.5107(3) 0.0460(8) Uani 1 1 d D . . . .
C7 C 0.1402(5) 0.7220(5) 0.4929(3) 0.0505(8) Uani 1 1 d . . . . .
H7 H 0.112084 0.699627 0.421235 0.061 Uiso 1 1 calc R U . . .
C8 C 0.0179(5) 0.7170(5) 0.5816(3) 0.0526(9) Uani 1 1 d . . . . .
H8 H -0.094055 0.692217 0.570200 0.063 Uiso 1 1 calc R U . . .
C9 C 0.0621(5) 0.7493(5) 0.6884(3) 0.0459(8) Uani 1 1 d . . . . .
C10 C 0.2288(5) 0.7845(5) 0.7073(3) 0.0541(9) Uani 1 1 d . . . . .
H10 H 0.258434 0.803914 0.779599 0.065 Uiso 1 1 calc R U . . .
C11 C 0.3487(5) 0.7904(6) 0.6188(3) 0.0567(9) Uani 1 1 d . . . . .
H11 H 0.460582 0.814761 0.631361 0.068 Uiso 1 1 calc R U . . .
O1 O -0.0290(5) 0.7828(5) 0.8737(3) 0.0899(10) Uani 1 1 d . . . . .
O2 O -0.2076(4) 0.7052(5) 0.7674(2) 0.0808(9) Uani 1 1 d . . . . .
N4 N -0.0664(5) 0.7449(5) 0.7827(3) 0.0594(8) Uani 1 1 d . . . . .

loop_
_atom_site_aniso_label
_atom_site_aniso_U_11
_atom_site_aniso_U_22
_atom_site_aniso_U_33
_atom_site_aniso_U_23
_atom_site_aniso_U_13
_atom_site_aniso_U_12
C1 0.077(3) 0.103(4) 0.066(3) -0.030(2) 0.002(2) -0.060(2)
N1 0.0491(16) 0.0616(17) 0.0464(15) -0.0149(13) 0.0060(12) -0.0275(13)
C2 0.0427(17) 0.0480(18) 0.0450(17) -0.0108(14) 0.0008(13) -0.0187(14)
C3 0.0404(17) 0.068(2) 0.058(2) -0.009(2) -0.0027(17) -0.0290(16)
C4 0.0438(19) 0.074(2) 0.067(2) -0.0061(18) 0.0108(16) -0.0294(17)
C5 0.054(2) 0.065(3) 0.0474(19) -0.009(2) 0.0131(17) -0.0223(18)
N2 0.0425(15) 0.0484(17) 0.0464(16) -0.0126(13) 0.0053(13) -0.0208(12)
N3 0.0411(17) 0.0578(18) 0.0486(16) -0.0150(14) 0.0010(13) -0.0218(14)
C1B 0.041(9) 0.060(10) 0.056(8) -0.011(8) 0.009(8) -0.028(8)
N1B 0.047(4) 0.062(4) 0.053(4) -0.011(4) 0.005(3) -0.025(4)
C2B 0.047(4) 0.057(4) 0.048(4) -0.015(4) 0.004(3) -0.026(4)
C3B 0.054(5) 0.065(6) 0.048(4) -0.019(6) 0.009(5) -0.029(5)
C4B 0.055(5) 0.069(5) 0.050(4) -0.014(5) 0.010(4) -0.025(5)
C5B 0.051(4) 0.067(5) 0.053(4) -0.010(4) 0.009(4) -0.025(4)
N2B 0.045(5) 0.054(5) 0.047(4) -0.013(4) 0.001(4) -0.023(4)
N3B 0.043(6) 0.056(6) 0.047(5) -0.015(5) 0.001(6) -0.019(6)
C6 0.0363(17) 0.0449(18) 0.0496(19) -0.0072(14) 0.0001(14) -0.0139(13)
C7 0.052(2) 0.059(2) 0.0424(18) -0.0155(15) 0.0009(15) -0.0248(16)
C8 0.0461(19) 0.062(2) 0.055(2) -0.0146(16) -0.0026(16) -0.0294(16)
C9 0.0436(18) 0.0470(18) 0.0426(18) -0.0074(14) 0.0041(14) -0.0182(14)
C10 0.052(2) 0.070(2) 0.0411(18) -0.0155(16) -0.0051(15) -0.0265(17)
C11 0.0472(19) 0.074(2) 0.054(2) -0.0185(17) -0.0045(16) -0.0301(17)
O1 0.091(2) 0.138(3) 0.0611(18) -0.0445(18) 0.0234(16) -0.0577(19)
O2 0.0618(17) 0.115(2) 0.0764(19) -0.0214(16) 0.0153(14) -0.0513(17)
N4 0.0533(18) 0.067(2) 0.0521(18) -0.0124(15) 0.0047(14) -0.0222(15)

loop_
_atom_type_symbol
_atom_type_description
_atom_type_scat_dispersion_real
_atom_type_scat_dispersion_imag
_atom_type_scat_source
C C 0.0033 0.0016 'International Tables Vol C Tables 4.2.6.8 and 6.1.1.4'
H H 0.0000 0.0000 'International Tables Vol C Tables 4.2.6.8 and 6.1.1.4'
N N 0.0061 0.0033 'International Tables Vol C Tables 4.2.6.8 and 6.1.1.4'
O O 0.0106 0.0060 'International Tables Vol C Tables 4.2.6.8 and 6.1.1.4'

loop_
_geom_angle_atom_site_label_1
_geom_angle_atom_site_label_2
_geom_angle_atom_site_label_3
_geom_angle
N1 C1 H1A 109.5
N1 C1 H1B 109.5
H1A C1 H1B 109.5
N1 C1 H1C 109.5
H1A C1 H1C 109.5
H1B C1 H1C 109.5
C5 N1 C2 110.1(3)
C5 N1 C1 125.1(3)
C2 N1 C1 124.8(3)
N2 C2 N1 119.3(3)
N2 C2 C3 135.0(3)
N1 C2 C3 105.7(3)
C4 C3 C2 108.0(4)
C4 C3 H3 126.0
C2 C3 H3 126.0
C3 C4 C5 108.4(3)
C3 C4 H4 125.8
C5 C4 H4 125.8
N1 C5 C4 107.7(4)
N1 C5 H5 126.1
C4 C5 H5 126.1
N3 N2 C2 114.7(3)
N2 N3 C6 113.5(3)
N1B C1B H1D 109.5
N1B C1B H1E 109.5
H1D C1B H1E 109.5
N1B C1B H1F 109.5
H1D C1B H1F 109.5
H1E C1B H1F 109.5
C5B N1B C2B 110.1(8)
C5B N1B C1B 124.4(10)
C2B N1B C1B 125.2(9)
N2B C2B N1B 121.2(11)
N2B C2B C3B 132.6(12)
N1B C2B C3B 104.3(7)
C4B C3B C2B 106.5(9)
C4B C3B H3B 126.8
C2B C3B H3B 126.8
C3B C4B C5B 107.5(10)
C3B C4B H4B 126.2
C5B C4B H4B 126.2
N1B C5B C4B 107.4(7)
N1B C5B H5B 126.3
C4B C5B H5B 126.3
N3B N2B C2B 118.3(13)
N2B N3B C6 134(3)
C11 C6 N3 115.8(3)
C11 C6 C7 118.7(3)
N3 C6 C7 125.5(3)
C11 C6 N3B 143.6(19)
C7 C6 N3B 97.4(19)
C8 C7 C6 119.8(3)
C8 C7 H7 120.1
C6 C7 H7 120.1
C7 C8 C9 119.6(3)
C7 C8 H8 120.2
C9 C8 H8 120.2
C10 C9 C8 121.0(3)
C10 C9 N4 118.9(3)
C8 C9 N4 120.1(3)
C11 C10 C9 119.1(3)
C11 C10 H10 120.4
C9 C10 H10 120.4
C10 C11 C6 121.8(3)
C10 C11 H11 119.1
C6 C11 H11 119.1
O2 N4 O1 122.8(3)
O2 N4 C9 118.4(3)
O1 N4 C9 118.7(3)

loop_
_geom_bond_atom_site_label_1
_geom_bond_atom_site_label_2
_geom_bond_distance
C1 N1 1.466(5)
C1 H1A 0.9600
C1 H1B 0.9600
C1 H1C 0.9600
N1 C5 1.336(5)
N1 C2 1.377(4)
C2 N2 1.359(5)
C2 C3 1.400(5)
C3 C4 1.354(6)
C3 H3 0.9300
C4 C5 1.380(6)
C4 H4 0.9300
C5 H5 0.9300
N2 N3 1.267(4)
N3 C6 1.408(4)
C1B N1B 1.466(9)
C1B H1D 0.9600
C1B H1E 0.9600
C1B H1F 0.9600
N1B C5B 1.341(10)
N1B C2B 1.375(9)
C2B N2B 1.351(10)
C2B C3B 1.420(9)
C3B C4B 1.360(12)
C3B H3B 0.9300
C4B C5B 1.383(12)
C4B H4B 0.9300
C5B H5B 0.9300
N2B N3B 1.253(11)
N3B C6 1.421(11)
C6 C11 1.381(5)
C6 C7 1.411(4)
C7 C8 1.370(5)
C7 H7 0.9300
C8 C9 1.387(4)
C8 H8 0.9300
C9 C10 1.381(5)
C9 N4 1.448(4)
C10 C11 1.357(5)
C10 H10 0.9300
C11 H11 0.9300
O1 N4 1.222(4)
O2 N4 1.214(4)

loop_
_geom_hbond_atom_site_label_D
_geom_hbond_atom_site_label_H
_geom_hbond_atom_site_label_A
_geom_hbond_distance_DH
_geom_hbond_distance_HA
_geom_hbond_distance_DA
_geom_hbond_angle_DHA
_geom_hbond_site_symmetry_A
_geom_hbond_publ_flag
C1 H1C O2 0.96 2.61 3.509(6) 156.6 2_566 yes
C11 H11 O2 0.93 2.61 3.428(5) 147.1 1_655 yes

loop_
_geom_torsion_atom_site_label_1
_geom_torsion_atom_site_label_2
_geom_torsion_atom_site_label_3
_geom_torsion_atom_site_label_4
_geom_torsion
C5 N1 C2 N2 -179.2(4)
C1 N1 C2 N2 0.7(5)
C5 N1 C2 C3 0.3(4)
C1 N1 C2 C3 -179.8(4)
N2 C2 C3 C4 178.4(4)
N1 C2 C3 C4 -1.0(5)
C2 C3 C4 C5 1.3(5)
C2 N1 C5 C4 0.4(5)
C1 N1 C5 C4 -179.4(4)
C3 C4 C5 N1 -1.1(6)
N1 C2 N2 N3 178.0(3)
C3 C2 N2 N3 -1.3(6)
C2 N2 N3 C6 -179.0(3)
C5B N1B C2B N2B 152(5)
C1B N1B C2B N2B -22(6)
C5B N1B C2B C3B -14(5)
C1B N1B C2B C3B 172(5)
N2B C2B C3B C4B -143(5)
N1B C2B C3B C4B 20(4)
C2B C3B C4B C5B -20(5)
C2B N1B C5B C4B 2(7)
C1B N1B C5B C4B 176(6)
C3B C4B C5B N1B 11(7)
N1B C2B N2B N3B 49(5)
C3B C2B N2B N3B -149(5)
C2B N2B N3B C6 174(4)
N2 N3 C6 C11 -176.0(3)
N2 N3 C6 C7 4.4(5)
N2B N3B C6 C11 158(4)
N2B N3B C6 C7 -29(6)
C11 C6 C7 C8 1.0(5)
N3 C6 C7 C8 -179.3(3)
N3B C6 C7 C8 -174(2)
C6 C7 C8 C9 -0.4(5)
C7 C8 C9 C10 -0.6(5)
C7 C8 C9 N4 179.9(3)
C8 C9 C10 C11 1.0(5)
N4 C9 C10 C11 -179.5(3)
C9 C10 C11 C6 -0.3(5)
N3 C6 C11 C10 179.7(3)
C7 C6 C11 C10 -0.7(5)
N3B C6 C11 C10 171(3)
C10 C9 N4 O2 -176.9(3)
C8 C9 N4 O2 2.7(5)
C10 C9 N4 O1 3.6(5)
C8 C9 N4 O1 -176.8(3)
